data_1528573
loop_
_publ_author_name
'Herrmann, M.'
'Kemmler-Sack, S.'

_publ_section_title
;
 Ueber hexagonale Perowskite mit Kationenfehlstellen. XXII Die Polymorphie
 bei rhomboedrischen 12L-Stapelvarianten im System Sr(4-X) Bax Ni Re2 ()
 O12
;
_journal_name_full 'Zeitschrift fuer Anorganische und Allgemeine Chemie'
_journal_page_first 51
_journal_page_last 60
_journal_volume 469
_journal_year 1980
_chemical_formula_sum 'Ba4 Ni O12 Re2'
_chemical_name_systematic 'Ba4 Ni Re2 O12'
_space_group_IT_number 166
_symmetry_space_group_name_Hall '-R 3 2"'
_symmetry_space_group_name_H-M 'R -3 m :H'
_cell_angle_alpha 90
_cell_angle_beta 90
_cell_angle_gamma 120
_cell_formula_units_Z 3
_cell_length_a 5.771
_cell_length_b 5.771
_cell_length_c 28.01
_cell_volume 807.878
_citation_journal_id_ASTM ZAACAB
_cod_data_source_file Herrmann_ZAACAB_1980_51.cif
_cod_data_source_block Ba4Ni1O12Re2
_cod_original_cell_volume 807.8782
_cod_original_formula_sum 'Ba4 Ni1 O12 Re2'
_cod_database_code 1528573

loop_
_symmetry_equiv_pos_as_xyz
x,y,z
-y,x-y,z
-x+y,-x,z
y,x,-z
-x,-x+y,-z
x-y,-y,-z
-x,-y,-z
y,-x+y,-z
x-y,x,-z
-y,-x,z
x,x-y,z
-x+y,y,z
x+2/3,y+1/3,z+1/3
-y+2/3,x-y+1/3,z+1/3
-x+y+2/3,-x+1/3,z+1/3
y+2/3,x+1/3,-z+1/3
-x+2/3,-x+y+1/3,-z+1/3
x-y+2/3,-y+1/3,-z+1/3
-x+2/3,-y+1/3,-z+1/3
y+2/3,-x+y+1/3,-z+1/3
x-y+2/3,x+1/3,-z+1/3
-y+2/3,-x+1/3,z+1/3
x+2/3,x-y+1/3,z+1/3
-x+y+2/3,y+1/3,z+1/3
x+1/3,y+2/3,z+2/3
-y+1/3,x-y+2/3,z+2/3
-x+y+1/3,-x+2/3,z+2/3
y+1/3,x+2/3,-z+2/3
-x+1/3,-x+y+2/3,-z+2/3
x-y+1/3,-y+2/3,-z+2/3
-x+1/3,-y+2/3,-z+2/3
y+1/3,-x+y+2/3,-z+2/3
x-y+1/3,x+2/3,-z+2/3
-y+1/3,-x+2/3,z+2/3
x+1/3,x-y+2/3,z+2/3
-x+y+1/3,y+2/3,z+2/3

loop_
_atom_site_label
_atom_site_type_symbol
_atom_site_fract_x
_atom_site_fract_y
_atom_site_fract_z
_atom_site_occupancy
_atom_site_U_iso_or_equiv
Re1 Re+7 0 0 0 1 0.0
O2 O-2 0.1667 -0.1667 0.458 1 0.0
Ba1 Ba+2 0 0 0.286 1 0.0
Ba2 Ba+2 0 0 0.127 1 0.0
Ni1 Ni+2 0 0 0.417 0.5 0.0
O1 O-2 0.1667 -0.1667 0.625 1 0.0
Re2 Re+7 0 0 0.5 1 0.0
